data_4021215
loop_
_publ_author_name
'Gregory R. Dake'
'Micha\"el D. B. Fenster'
'M\'elissa Fleury'
'Brian O. Patrick'

_publ_section_title
;
 Synthesis of Functionalized 1-Azaspirocyclic Cyclopentanones
 Using Bronsted Acid or N-Bromosuccinimide
 Promoted Ring Expansions
;
_journal_name_full 'Journal of Organic Chemistry'
_journal_page_first 5668
_journal_page_last 5675
_journal_paper_doi 10.1021/jo0493572
_journal_volume 69
_journal_year 2004
_chemical_formula_moiety 'C19 H24 Br N O3 S '
_chemical_formula_sum 'C19 H24 Br N O3 S'
_chemical_formula_weight 426.37
_space_group_IT_number 14
_symmetry_cell_setting monoclinic
_symmetry_space_group_name_Hall '-P 2ybc'
_symmetry_space_group_name_H-M 'P 1 21/c 1'
_cell_angle_alpha 90
_cell_angle_beta 94.995(4)
_cell_angle_gamma 90
_cell_formula_units_Z 4
_cell_length_a 7.7471(5)
_cell_length_b 10.4488(7)
_cell_length_c 23.685(2)
_cell_measurement_temperature 173.2
_cell_volume 1909.9(2)
_diffrn_ambient_temperature 173.2
_exptl_crystal_density_diffrn 1.483
_cod_original_sg_symbol_H-M 'P 21/c'
_cod_original_formula_sum 'C19 H24 Br N O3 S '
_cod_database_code 4021215

loop_
_symmetry_equiv_pos_as_xyz
'  +x,  +y,  +z'
'  -x,1/2+y,1/2-z'
'  -x,  -y,  -z'
'  +x,1/2-y,1/2+z'

loop_
_atom_site_label
_atom_site_fract_x
_atom_site_fract_y
_atom_site_fract_z
_atom_site_U_iso_or_equiv
_atom_site_occupancy
_atom_site_refinement_flags
_atom_site_adp_type
_atom_site_calc_flag
_atom_site_calc_attached_atom
Br(12) 0.52475(4) 0.05717(3) 0.31506(1) 0.04094(9) 1.000 . Uani d ?
S(16) 0.07111(7) 0.10911(6) 0.12200(2) 0.0185(1) 1.000 . Uani d ?
O(11) 0.2649(2) 0.2777(2) 0.24126(7) 0.0257(5) 1.000 . Uani d ?
O(17) -0.0283(2) 0.1649(2) 0.16430(7) 0.0241(5) 1.000 . Uani d ?
O(18) -0.0018(2) 0.0015(2) 0.09036(7) 0.0274(5) 1.000 . Uani d ?
N(1) 0.2620(3) 0.0767(2) 0.15397(8) 0.0173(5) 1.000 . Uani d ?
C(2) 0.2744(3) 0.0509(2) 0.21617(9) 0.0173(6) 1.000 . Uani d ?
C(3) 0.4707(3) 0.0285(3) 0.2331(1) 0.0268(7) 1.000 . Uani d ?
C(4) 0.5844(3) 0.1121(3) 0.2005(1) 0.0352(8) 1.000 . Uani d ?
C(5) 0.5700(4) 0.0723(3) 0.1378(1) 0.0360(8) 1.000 . Uani d ?
C(6) 0.3890(3) 0.0201(3) 0.1180(1) 0.0232(7) 1.000 . Uani d ?
C(7) 0.2150(3) 0.1707(2) 0.24869(9) 0.0187(6) 1.000 . Uani d ?
C(8) 0.0923(4) 0.1280(3) 0.2911(1) 0.0286(7) 1.000 . Uani d ?
C(9) 0.0911(5) -0.0173(3) 0.2910(1) 0.0399(9) 1.000 . Uani d ?
C(10) 0.1589(4) -0.0584(2) 0.2347(1) 0.0271(7) 1.000 . Uani d ?
C(13) 0.3777(4) -0.1265(3) 0.1144(1) 0.0358(8) 1.000 . Uani d ?
C(14) 0.4877(5) -0.1781(3) 0.0703(1) 0.047(1) 1.000 . Uani d ?
C(15) 0.4398(5) -0.1947(4) 0.0181(1) 0.054(1) 1.000 . Uani d ?
C(19) 0.1196(3) 0.2263(2) 0.07238(9) 0.0188(6) 1.000 . Uani d ?
C(20) 0.2034(3) 0.3380(2) 0.09121(9) 0.0212(6) 1.000 . Uani d ?
C(21) 0.2391(4) 0.4304(2) 0.0521(1) 0.0251(7) 1.000 . Uani d ?
C(22) 0.1922(3) 0.4127(3) -0.0059(1) 0.0263(7) 1.000 . Uani d ?
C(23) 0.1071(4) 0.3012(3) -0.0232(1) 0.0276(7) 1.000 . Uani d ?
C(24) 0.0711(3) 0.2068(3) 0.0150(1) 0.0236(6) 1.000 . Uani d ?
C(25) 0.2388(4) 0.5118(3) -0.0481(1) 0.0352(8) 1.000 . Uani d ?
H(3) 0.4971 -0.0609 0.2248 0.031 1.000 . Uiso c ?
H(4A) 0.7049 0.1035 0.2164 0.042 1.000 . Uiso c ?
H(4B) 0.5478 0.2015 0.2035 0.042 1.000 . Uiso c ?
H(5B) 0.5943 0.1466 0.1146 0.043 1.000 . Uiso c ?
H(5A) 0.6563 0.0052 0.1326 0.043 1.000 . Uiso c ?
H(6) 0.3605 0.0526 0.0795 0.028 1.000 . Uiso c ?
H(8A) -0.0242 0.1610 0.2804 0.034 1.000 . Uiso c ?
H(8B) 0.1328 0.1600 0.3290 0.034 1.000 . Uiso c ?
H(9B) 0.1665 -0.0502 0.3232 0.047 1.000 . Uiso c ?
H(9A) -0.0272 -0.0490 0.2935 0.047 1.000 . Uiso c ?
H(10A) 0.0620 -0.0726 0.2059 0.032 1.000 . Uiso c ?
H(10B) 0.2268 -0.1375 0.2400 0.032 1.000 . Uiso c ?
H(13B) 0.2569 -0.1513 0.1048 0.043 1.000 . Uiso c ?
H(13A) 0.4185 -0.1629 0.1514 0.043 1.000 . Uiso c ?
H(14) 0.6070 -0.2010 0.0828 0.056 1.000 . Uiso c ?
H(15B) 0.5217 -0.2292 -0.0074 0.064 1.000 . Uiso c ?
H(15A) 0.3213 -0.1734 0.0032 0.064 1.000 . Uiso c ?
H(20) 0.2370 0.3510 0.1317 0.025 1.000 . Uiso c ?
H(21) 0.2980 0.5093 0.0651 0.030 1.000 . Uiso c ?
H(23) 0.0715 0.2891 -0.0636 0.032 1.000 . Uiso c ?
H(24) 0.0129 0.1279 0.0019 0.028 1.000 . Uiso c ?
H(25A) 0.2522 0.4704 -0.0846 0.042 1.000 . Uiso c ?
H(25B) 0.3480 0.5530 -0.0343 0.042 1.000 . Uiso c ?
H(25C) 0.1468 0.5761 -0.0528 0.042 1.000 . Uiso c ?

loop_
_atom_site_aniso_label
_atom_site_aniso_U_11
_atom_site_aniso_U_22
_atom_site_aniso_U_33
_atom_site_aniso_U_12
_atom_site_aniso_U_13
_atom_site_aniso_U_23
Br(12) 0.0432(2) 0.0549(2) 0.0223(2) 0.0197(2) -0.0108(1) -0.0042(1)
S(16) 0.0143(3) 0.0221(3) 0.0191(3) -0.0014(2) 0.0003(2) -0.0039(2)
O(11) 0.028(1) 0.018(1) 0.0296(9) -0.0018(8) -0.0019(8) -0.0018(7)
O(17) 0.0150(8) 0.035(1) 0.0233(8) 0.0029(8) 0.0052(7) -0.0045(8)
O(18) 0.025(1) 0.029(1) 0.0275(9) -0.0072(8) -0.0040(7) -0.0064(8)
N(1) 0.015(1) 0.022(1) 0.0154(9) 0.0022(8) 0.0024(8) -0.0016(7)
C(2) 0.020(1) 0.018(1) 0.014(1) 0.000(1) 0.0024(9) 0.0008(9)
C(3) 0.027(1) 0.033(2) 0.020(1) 0.010(1) -0.003(1) -0.003(1)
C(4) 0.016(1) 0.057(2) 0.033(1) -0.002(1) 0.000(1) -0.003(1)
C(5) 0.018(1) 0.062(2) 0.028(1) 0.002(1) 0.003(1) 0.000(1)
C(6) 0.021(1) 0.031(2) 0.019(1) 0.006(1) 0.007(1) -0.001(1)
C(7) 0.018(1) 0.020(1) 0.018(1) 0.001(1) 0.0001(9) -0.0022(9)
C(8) 0.032(1) 0.036(2) 0.019(1) -0.001(1) 0.008(1) -0.004(1)
C(9) 0.053(2) 0.039(2) 0.030(1) -0.017(2) 0.017(1) 0.000(1)
C(10) 0.038(2) 0.019(1) 0.026(1) -0.003(1) 0.006(1) 0.001(1)
C(13) 0.045(2) 0.030(2) 0.033(1) 0.012(1) 0.010(1) -0.005(1)
C(14) 0.049(2) 0.052(2) 0.041(2) 0.027(2) 0.008(1) -0.010(1)
C(15) 0.042(2) 0.078(3) 0.041(2) 0.013(2) 0.007(2) -0.025(2)
C(19) 0.017(1) 0.021(1) 0.018(1) 0.005(1) -0.0007(9) -0.0025(9)
C(20) 0.023(1) 0.024(1) 0.016(1) 0.000(1) -0.0009(9) -0.0041(9)
C(21) 0.029(1) 0.023(1) 0.023(1) -0.002(1) 0.001(1) -0.002(1)
C(22) 0.025(1) 0.034(2) 0.021(1) 0.010(1) 0.005(1) 0.002(1)
C(23) 0.028(1) 0.037(2) 0.017(1) 0.006(1) -0.001(1) -0.002(1)
C(24) 0.023(1) 0.025(1) 0.021(1) 0.003(1) -0.004(1) -0.008(1)
C(25) 0.041(2) 0.039(2) 0.026(1) 0.004(1) 0.007(1) 0.008(1)

loop_
_geom_bond_atom_site_label_1
_geom_bond_atom_site_label_2
_geom_bond_distance
_geom_bond_site_symmetry_1
_geom_bond_site_symmetry_2
_geom_bond_publ_flag
Br(12) C(3) 1.973(2) . . yes
S(16) O(17) 1.439(2) . . yes
S(16) O(18) 1.439(2) . . yes
S(16) N(1) 1.637(2) . . yes
S(16) C(19) 1.760(2) . . yes
O(11) C(7) 1.201(3) . . yes
N(1) C(2) 1.492(3) . . yes
N(1) C(6) 1.479(3) . . yes
C(2) C(3) 1.556(3) . . yes
C(2) C(7) 1.561(3) . . yes
C(2) C(10) 1.538(4) . . yes
C(3) C(4) 1.501(4) . . yes
C(3) H(3) 0.98 . . no
C(4) C(5) 1.538(4) . . yes
C(4) H(4A) 0.98 . . no
C(4) H(4B) 0.98 . . no
C(5) C(6) 1.538(4) . . yes
C(5) H(5B) 0.98 . . no
C(5) H(5A) 0.98 . . no
C(6) C(13) 1.536(4) . . yes
C(6) H(6) 0.98 . . no
C(7) C(8) 1.510(4) . . yes
C(8) C(9) 1.518(4) . . yes
C(8) H(8A) 0.98 . . no
C(8) H(8B) 0.98 . . no
C(9) C(10) 1.538(4) . . yes
C(9) H(9B) 0.98 . . no
C(9) H(9A) 0.98 . . no
C(10) H(10A) 0.98 . . no
C(10) H(10B) 0.98 . . no
C(13) C(14) 1.505(4) . . yes
C(13) H(13B) 0.98 . . no
C(13) H(13A) 0.98 . . no
C(14) C(15) 1.272(4) . . yes
C(14) H(14) 0.98 . . no
C(15) H(15B) 0.98 . . no
C(15) H(15A) 0.98 . . no
C(19) C(20) 1.390(3) . . yes
C(19) C(24) 1.394(3) . . yes
C(20) C(21) 1.382(4) . . yes
C(20) H(20) 0.98 . . no
C(21) C(22) 1.403(3) . . yes
C(21) H(21) 0.98 . . no
C(22) C(23) 1.383(4) . . yes
C(22) C(25) 1.505(4) . . yes
C(23) C(24) 1.383(4) . . yes
C(23) H(23) 0.98 . . no
C(24) H(24) 0.98 . . no
C(25) H(25A) 0.98 . . no
C(25) H(25B) 0.98 . . no
C(25) H(25C) 0.98 . . no
